data_7114807
loop_
_publ_author_name
'Adams, Harry'
'Bernad Jr., Pablo L.'
'Hembury, Guy A.'
'Hunter, Christopher A.'
'McCabe, James F.'
'Eggleston, Drake S.'
'Haltiwanger, R. Curtis'
'Livingstone, David J.'
'D. M. Harris, Kenneth'
'Kariuki, Benson M.'

_publ_section_title
;
 Substituent effects on aromatic interactions in the solid state
;
_journal_issue 16
_journal_name_full 'Chemical Communications'
_journal_page_first 1500
_journal_paper_doi 10.1039/b101575n
_journal_year 2001
_chemical_formula_sum 'C19 H22 N2 O3'
_chemical_formula_weight 326.39
_chemical_name_systematic
; 
? 
;
_space_group_IT_number 14
_symmetry_cell_setting monoclinic
_symmetry_space_group_name_Hall '-P 2yn'
_symmetry_space_group_name_H-M 'P 1 21/n 1'
_atom_sites_solution_hydrogens geom
_atom_sites_solution_primary direct
_atom_sites_solution_secondary difmap
_audit_creation_method SHELXL-97
_cell_angle_alpha 90.00
_cell_angle_beta 90.374(3)
_cell_angle_gamma 90.00
_cell_formula_units_Z 8
_cell_length_a 19.197(3)
_cell_length_b 9.7545(15)
_cell_length_c 19.767(3)
_cell_measurement_reflns_used 300
_cell_measurement_temperature 150(2)
_cell_volume 3701.4(10)
_computing_cell_refinement 'Bruker SMART'
_computing_data_collection 'Bruker SMART'
_computing_data_reduction 'Bruker SHELXTL'
_computing_molecular_graphics 'Bruker SHELXTL'
_computing_publication_material 'Bruker SHELXTL'
_computing_structure_refinement 'SHELXL-97 (Sheldrick, 1997)'
_computing_structure_solution 'SHELXS-97 (Sheldrick, 1990)'
_diffrn_ambient_temperature 150(2)
_diffrn_measured_fraction_theta_full 0.955
_diffrn_measured_fraction_theta_max 0.955
_diffrn_measurement_device_type 'CCD area detector'
_diffrn_measurement_method 'phi and omega scans'
_diffrn_radiation_monochromator graphite
_diffrn_radiation_source 'fine-focus sealed tube'
_diffrn_radiation_type MoK\a
_diffrn_radiation_wavelength 0.71073
_diffrn_reflns_av_R_equivalents 0.1050
_diffrn_reflns_av_sigmaI/netI 0.1267
_diffrn_reflns_limit_h_max 25
_diffrn_reflns_limit_h_min -20
_diffrn_reflns_limit_k_max 12
_diffrn_reflns_limit_k_min -10
_diffrn_reflns_limit_l_max 25
_diffrn_reflns_limit_l_min -26
_diffrn_reflns_number 21707
_diffrn_reflns_theta_full 28.31
_diffrn_reflns_theta_max 28.31
_diffrn_reflns_theta_min 1.47
_exptl_absorpt_coefficient_mu 0.080
_exptl_absorpt_correction_T_max 0.9905
_exptl_absorpt_correction_T_min 0.9719
_exptl_absorpt_correction_type semi-empirical
_exptl_crystal_colour COLOURLESS
_exptl_crystal_density_diffrn 1.171
_exptl_crystal_density_method 'not measured'
_exptl_crystal_description BLOCK
_exptl_crystal_F_000 1392
_exptl_crystal_size_max 0.36
_exptl_crystal_size_mid 0.12
_exptl_crystal_size_min 0.12
_refine_diff_density_max 0.454
_refine_diff_density_min -0.218
_refine_diff_density_rms 0.059
_refine_ls_extinction_method none
_refine_ls_goodness_of_fit_ref 0.872
_refine_ls_hydrogen_treatment mixed
_refine_ls_matrix_type full
_refine_ls_number_parameters 433
_refine_ls_number_reflns 8792
_refine_ls_number_restraints 0
_refine_ls_restrained_S_all 0.872
_refine_ls_R_factor_all 0.1770
_refine_ls_R_factor_gt 0.0731
_refine_ls_shift/su_max 0.000
_refine_ls_shift/su_mean 0.000
_refine_ls_structure_factor_coef Fsqd
_refine_ls_weighting_details 'calc w=1/[\s^2^(Fo^2^)+(0.0868P)^2^+0.0000P] where P=(Fo^2^+2Fc^2^)/3'
_refine_ls_weighting_scheme calc
_refine_ls_wR_factor_gt 0.1560
_refine_ls_wR_factor_ref 0.1953
_reflns_number_gt 3766
_reflns_number_total 8792
_reflns_threshold_expression >2sigma(I)
_cod_data_source_file b101575n.txt
_cod_data_source_block gah10
_cod_depositor_comments
;
The following automatic conversions were performed:

'_symmetry_cell_setting' value 'Monoclinic' changed to 'monoclinic'
according to
/usr/data/users/saulius/automatic-downloads/retrospective/RSC/lib/dictionaries/cif_core.dic
dictionary named 'cif_core.dic' version 2.4.2 from 2011-04-26.

Automatic conversion script
Id: cif_fix_values 2281 2013-09-26 08:29:07Z andrius 
;
_cod_original_sg_symbol_H-M P2(1)/n
_cod_database_code 7114807

loop_
_symmetry_equiv_pos_as_xyz
'x, y, z'
'-x+1/2, y+1/2, -z+1/2'
'-x, -y, -z'
'x-1/2, -y-1/2, z-1/2'

loop_
_atom_site_label
_atom_site_type_symbol
_atom_site_fract_x
_atom_site_fract_y
_atom_site_fract_z
_atom_site_U_iso_or_equiv
_atom_site_adp_type
_atom_site_occupancy
_atom_site_symmetry_multiplicity
_atom_site_calc_flag
_atom_site_refinement_flags
N1A N 0.23824(12) 0.7438(2) 0.24863(11) 0.0287(5) Uani 1 1 d .
H1AA H 0.2523 0.8284 0.2414 0.034 Uiso 1 1 calc R
N2A N 0.50692(13) 0.7532(3) 0.05142(12) 0.0397(6) Uani 1 1 d .
O1A O 0.25774(12) 0.52146(19) 0.23120(13) 0.0649(8) Uani 1 1 d .
O2A O 0.52701(13) 0.8710(2) 0.04383(13) 0.0657(7) Uani 1 1 d .
O3A O 0.53405(13) 0.6558(2) 0.02337(12) 0.0606(7) Uani 1 1 d .
C1A C 0.27489(15) 0.6418(3) 0.22227(14) 0.0333(7) Uani 1 1 d .
C2A C 0.33607(14) 0.6771(2) 0.17844(13) 0.0288(6) Uani 1 1 d .
C3A C 0.37244(16) 0.5691(3) 0.14971(15) 0.0386(7) Uani 1 1 d .
H3AA H 0.3589 0.4774 0.1592 0.046 Uiso 1 1 calc R
C4A C 0.42828(15) 0.5934(3) 0.10731(14) 0.0372(7) Uani 1 1 d .
H4AA H 0.4527 0.5197 0.0869 0.045 Uiso 1 1 calc R
C5A C 0.44743(15) 0.7277(3) 0.09542(13) 0.0300(6) Uani 1 1 d .
C6A C 0.41286(16) 0.8358(3) 0.12333(14) 0.0361(7) Uani 1 1 d .
H6AA H 0.4273 0.9271 0.1142 0.043 Uiso 1 1 calc R
C7A C 0.35662(15) 0.8115(3) 0.16511(14) 0.0339(7) Uani 1 1 d .
H7AA H 0.3321 0.8861 0.1846 0.041 Uiso 1 1 calc R
C8A C 0.17694(14) 0.7232(2) 0.28821(13) 0.0277(6) Uani 1 1 d .
C9A C 0.11211(16) 0.7247(3) 0.25474(15) 0.0344(7) Uani 1 1 d .
C10A C 0.05321(17) 0.7152(3) 0.29524(17) 0.0448(8) Uani 1 1 d .
H10A H 0.0084 0.7168 0.2746 0.054 Uiso 1 1 calc R
C11A C 0.05838(18) 0.7036(3) 0.36447(17) 0.0445(9) Uani 1 1 d .
H11A H 0.0173 0.6987 0.3910 0.053 Uiso 1 1 calc R
C12A C 0.12230(18) 0.6991(3) 0.39526(15) 0.0418(8) Uani 1 1 d .
H12A H 0.1252 0.6895 0.4430 0.050 Uiso 1 1 calc R
C13A C 0.18297(15) 0.7083(3) 0.35796(14) 0.0350(7) Uani 1 1 d .
C14A C 0.25369(19) 0.7076(3) 0.39307(16) 0.0527(9) Uani 1 1 d .
H14A H 0.2897 0.7021 0.3568 0.063 Uiso 1 1 calc R
C15A C 0.2663(3) 0.8400(4) 0.4311(3) 0.1038(18) Uani 1 1 d .
H15A H 0.2599 0.9178 0.4003 0.156 Uiso 1 1 calc R
H15B H 0.3139 0.8407 0.4492 0.156 Uiso 1 1 calc R
H15C H 0.2331 0.8472 0.4684 0.156 Uiso 1 1 calc R
C16A C 0.2637(3) 0.5836(4) 0.4381(3) 0.1039(18) Uani 1 1 d .
H16A H 0.2558 0.5000 0.4116 0.156 Uiso 1 1 calc R
H16B H 0.2304 0.5873 0.4754 0.156 Uiso 1 1 calc R
H16C H 0.3113 0.5832 0.4563 0.156 Uiso 1 1 calc R
C17A C 0.10559(18) 0.7371(3) 0.17831(16) 0.0487(8) Uani 1 1 d .
H17A H 0.1537 0.7331 0.1594 0.058 Uiso 1 1 calc R
C18A C 0.0745(3) 0.8729(4) 0.1576(2) 0.0907(15) Uani 1 1 d .
H18A H 0.0714 0.8776 0.1081 0.136 Uiso 1 1 calc R
H18B H 0.1041 0.9475 0.1743 0.136 Uiso 1 1 calc R
H18C H 0.0278 0.8818 0.1769 0.136 Uiso 1 1 calc R
C19A C 0.0651(2) 0.6180(4) 0.14845(18) 0.0862(14) Uani 1 1 d .
H19A H 0.0622 0.6285 0.0992 0.129 Uiso 1 1 calc R
H19B H 0.0181 0.6166 0.1674 0.129 Uiso 1 1 calc R
H19C H 0.0890 0.5319 0.1594 0.129 Uiso 1 1 calc R
N1B N 0.75369(12) 0.2701(2) 0.23238(11) 0.0295(5) Uani 1 1 d .
H1BA H 0.7539 0.1880 0.2508 0.035 Uiso 1 1 calc R
N2B N 0.55608(13) 0.2591(3) 0.49800(12) 0.0399(6) Uani 1 1 d .
O1B O 0.71995(11) 0.49041(17) 0.24180(10) 0.0414(5) Uani 1 1 d .
O2B O 0.54532(13) 0.1412(2) 0.51460(12) 0.0621(7) Uani 1 1 d .
O3B O 0.53283(14) 0.3567(2) 0.52858(12) 0.0661(8) Uani 1 1 d .
C1B C 0.71958(15) 0.3713(3) 0.26380(14) 0.0305(7) Uani 1 1 d .
C2B C 0.67890(14) 0.3359(2) 0.32610(13) 0.0282(6) Uani 1 1 d .
C3B C 0.67107(17) 0.2027(3) 0.34998(14) 0.0395(8) Uani 1 1 d .
H3BA H 0.6932 0.1286 0.3276 0.047 Uiso 1 1 calc R
C4B C 0.63063(17) 0.1788(3) 0.40682(15) 0.0415(8) Uani 1 1 d .
H4BA H 0.6253 0.0883 0.4238 0.050 Uiso 1 1 calc R
C5B C 0.59872(14) 0.2858(3) 0.43791(13) 0.0306(6) Uani 1 1 d .
C6B C 0.60620(16) 0.4195(3) 0.41548(15) 0.0399(7) Uani 1 1 d .
H6BA H 0.5843 0.4933 0.4384 0.048 Uiso 1 1 calc R
C7B C 0.64574(16) 0.4419(3) 0.35976(15) 0.0386(7) Uani 1 1 d .
H7BA H 0.6508 0.5330 0.3434 0.046 Uiso 1 1 calc R
C8B C 0.78986(15) 0.2905(2) 0.16991(13) 0.0284(6) Uani 1 1 d .
C9B C 0.75147(16) 0.2947(3) 0.10946(14) 0.0341(7) Uani 1 1 d .
C10B C 0.78810(18) 0.3105(3) 0.04960(15) 0.0459(8) Uani 1 1 d .
H10B H 0.7634 0.3158 0.0079 0.055 Uiso 1 1 calc R
C11B C 0.85984(19) 0.3186(3) 0.04988(16) 0.0479(9) Uani 1 1 d .
H11B H 0.8841 0.3284 0.0084 0.057 Uiso 1 1 calc R
C12B C 0.89624(17) 0.3125(3) 0.10964(17) 0.0431(8) Uani 1 1 d .
H12B H 0.9456 0.3184 0.1090 0.052 Uiso 1 1 calc R
C13B C 0.86281(15) 0.2981(3) 0.17074(14) 0.0336(7) Uani 1 1 d .
C14B C 0.90310(17) 0.2866(3) 0.23685(17) 0.0480(8) Uani 1 1 d .
H14B H 0.8768 0.2244 0.2677 0.058 Uiso 1 1 calc R
C15B C 0.9771(2) 0.2245(5) 0.2258(2) 0.0946(16) Uani 1 1 d .
H15D H 0.9727 0.1345 0.2041 0.142 Uiso 1 1 calc R
H15E H 1.0008 0.2143 0.2696 0.142 Uiso 1 1 calc R
H15F H 1.0042 0.2857 0.1968 0.142 Uiso 1 1 calc R
C16B C 0.9098(2) 0.4250(3) 0.27070(19) 0.0678(11) Uani 1 1 d .
H16D H 0.8632 0.4627 0.2788 0.102 Uiso 1 1 calc R
H16E H 0.9358 0.4873 0.2413 0.102 Uiso 1 1 calc R
H16F H 0.9346 0.4147 0.3139 0.102 Uiso 1 1 calc R
C17B C 0.67287(17) 0.2787(3) 0.10725(16) 0.0456(8) Uani 1 1 d .
H17B H 0.6570 0.2650 0.1548 0.055 Uiso 1 1 calc R
C18B C 0.6373(2) 0.4076(4) 0.0807(2) 0.0791(13) Uani 1 1 d .
H18D H 0.6522 0.4867 0.1078 0.119 Uiso 1 1 calc R
H18E H 0.5867 0.3970 0.0839 0.119 Uiso 1 1 calc R
H18F H 0.6502 0.4222 0.0334 0.119 Uiso 1 1 calc R
C19B C 0.65136(19) 0.1520(4) 0.06720(19) 0.0652(11) Uani 1 1 d .
H19D H 0.6749 0.0712 0.0859 0.098 Uiso 1 1 calc R
H19E H 0.6645 0.1636 0.0197 0.098 Uiso 1 1 calc R
H19F H 0.6008 0.1396 0.0702 0.098 Uiso 1 1 calc R

loop_
_atom_site_aniso_label
_atom_site_aniso_U_11
_atom_site_aniso_U_22
_atom_site_aniso_U_33
_atom_site_aniso_U_23
_atom_site_aniso_U_13
_atom_site_aniso_U_12
N1A 0.0318(14) 0.0140(10) 0.0403(13) 0.0003(9) 0.0050(11) 0.0001(10)
N2A 0.0434(17) 0.0348(14) 0.0409(15) 0.0020(11) 0.0077(12) -0.0013(12)
O1A 0.0706(17) 0.0137(10) 0.111(2) -0.0005(11) 0.0501(15) -0.0013(11)
O2A 0.0707(18) 0.0423(14) 0.0847(18) 0.0022(12) 0.0318(14) -0.0172(13)
O3A 0.0671(17) 0.0441(14) 0.0712(16) 0.0009(12) 0.0339(13) 0.0080(12)
C1A 0.0370(18) 0.0203(14) 0.0425(17) -0.0005(12) 0.0001(14) 0.0021(13)
C2A 0.0319(17) 0.0174(13) 0.0372(15) 0.0015(11) -0.0002(13) 0.0023(12)
C3A 0.045(2) 0.0192(14) 0.0521(18) 0.0002(13) 0.0103(15) 0.0029(13)
C4A 0.0431(19) 0.0270(15) 0.0415(17) -0.0022(12) 0.0073(14) 0.0044(14)
C5A 0.0315(17) 0.0273(15) 0.0312(15) 0.0018(11) -0.0004(12) 0.0002(13)
C6A 0.0409(19) 0.0210(14) 0.0464(18) 0.0034(12) 0.0025(15) -0.0031(13)
C7A 0.0389(18) 0.0169(13) 0.0458(17) -0.0004(11) 0.0021(14) 0.0019(12)
C8A 0.0292(17) 0.0156(13) 0.0382(16) -0.0004(11) 0.0036(13) 0.0009(11)
C9A 0.0338(18) 0.0247(15) 0.0448(17) 0.0001(12) -0.0011(14) 0.0007(13)
C10A 0.0309(19) 0.0382(18) 0.065(2) -0.0003(15) 0.0005(16) -0.0015(14)
C11A 0.047(2) 0.0273(16) 0.060(2) -0.0048(14) 0.0242(18) -0.0027(15)
C12A 0.057(2) 0.0305(16) 0.0380(17) -0.0006(13) 0.0076(16) -0.0031(16)
C13A 0.0393(19) 0.0245(15) 0.0411(17) -0.0007(12) -0.0009(14) -0.0008(13)
C14A 0.058(2) 0.060(2) 0.0398(18) 0.0021(16) -0.0130(16) -0.0020(19)
C15A 0.115(4) 0.058(3) 0.137(4) -0.013(3) -0.072(3) -0.011(3)
C16A 0.107(4) 0.054(3) 0.150(5) 0.018(3) -0.071(3) 0.000(3)
C17A 0.040(2) 0.060(2) 0.0459(19) 0.0104(16) -0.0065(15) -0.0012(17)
C18A 0.113(4) 0.079(3) 0.080(3) 0.030(2) -0.027(3) 0.011(3)
C19A 0.118(4) 0.096(3) 0.044(2) -0.006(2) -0.012(2) -0.032(3)
N1B 0.0383(14) 0.0169(11) 0.0332(13) 0.0022(9) 0.0014(11) -0.0001(10)
N2B 0.0390(16) 0.0387(15) 0.0421(15) 0.0044(12) 0.0066(12) -0.0026(13)
O1B 0.0616(15) 0.0158(9) 0.0471(12) 0.0030(8) 0.0161(10) 0.0025(9)
O2B 0.0782(18) 0.0373(13) 0.0713(16) 0.0165(11) 0.0312(14) -0.0009(12)
O3B 0.0842(19) 0.0443(14) 0.0704(16) -0.0032(12) 0.0423(14) 0.0064(13)
C1B 0.0353(17) 0.0191(14) 0.0372(16) -0.0018(11) 0.0016(13) -0.0008(12)
C2B 0.0316(17) 0.0192(13) 0.0337(15) -0.0021(11) -0.0033(12) -0.0016(12)
C3B 0.059(2) 0.0199(14) 0.0393(17) -0.0007(12) 0.0087(15) 0.0016(14)
C4B 0.057(2) 0.0230(15) 0.0443(18) 0.0035(13) 0.0071(15) -0.0007(14)
C5B 0.0273(16) 0.0340(16) 0.0305(15) 0.0000(12) -0.0018(12) -0.0017(13)
C6B 0.047(2) 0.0242(15) 0.0489(19) -0.0026(13) 0.0076(15) 0.0036(14)
C7B 0.0466(19) 0.0200(14) 0.0493(18) 0.0029(12) 0.0129(15) 0.0034(13)
C8B 0.0369(18) 0.0157(13) 0.0326(15) 0.0003(11) 0.0033(13) 0.0007(12)
C9B 0.0397(18) 0.0261(15) 0.0365(16) -0.0007(12) -0.0017(14) 0.0045(13)
C10B 0.064(3) 0.0413(18) 0.0329(17) 0.0004(13) 0.0010(16) 0.0047(17)
C11B 0.065(3) 0.0361(18) 0.0429(19) -0.0021(14) 0.0252(18) -0.0012(17)
C12B 0.0365(19) 0.0254(16) 0.068(2) -0.0014(14) 0.0112(17) -0.0033(14)
C13B 0.0382(19) 0.0158(13) 0.0468(18) 0.0007(12) -0.0016(14) -0.0013(12)
C14B 0.041(2) 0.0416(18) 0.061(2) -0.0010(16) -0.0158(16) -0.0013(16)
C15B 0.067(3) 0.101(3) 0.115(4) -0.037(3) -0.044(3) 0.037(3)
C16B 0.083(3) 0.046(2) 0.074(3) -0.0178(19) -0.017(2) -0.001(2)
C17B 0.039(2) 0.055(2) 0.0421(18) -0.0013(15) -0.0063(15) 0.0050(16)
C18B 0.061(3) 0.067(3) 0.109(3) 0.002(2) -0.024(2) 0.018(2)
C19B 0.048(2) 0.069(3) 0.078(3) -0.017(2) -0.0138(19) -0.007(2)

loop_
_atom_type_symbol
_atom_type_description
_atom_type_scat_dispersion_real
_atom_type_scat_dispersion_imag
_atom_type_scat_source
C C 0.0033 0.0016 'International Tables Vol C Tables 4.2.6.8 and 6.1.1.4'
H H 0.0000 0.0000 'International Tables Vol C Tables 4.2.6.8 and 6.1.1.4'
N N 0.0061 0.0033 'International Tables Vol C Tables 4.2.6.8 and 6.1.1.4'
O O 0.0106 0.0060 'International Tables Vol C Tables 4.2.6.8 and 6.1.1.4'

loop_
_geom_angle_atom_site_label_1
_geom_angle_atom_site_label_2
_geom_angle_atom_site_label_3
_geom_angle
C1A N1A C8A 123.3(2)
O2A N2A O3A 122.8(2)
O2A N2A C5A 118.8(2)
O3A N2A C5A 118.4(2)
O1A C1A N1A 121.0(3)
O1A C1A C2A 120.7(2)
N1A C1A C2A 118.2(2)
C3A C2A C7A 119.5(2)
C3A C2A C1A 117.3(2)
C7A C2A C1A 123.2(2)
C2A C3A C4A 120.7(3)
C5A C4A C3A 118.2(3)
C6A C5A C4A 122.3(2)
C6A C5A N2A 119.5(2)
C4A C5A N2A 118.2(2)
C5A C6A C7A 119.5(2)
C6A C7A C2A 119.8(2)
C13A C8A C9A 122.4(2)
C13A C8A N1A 119.6(3)
C9A C8A N1A 118.0(2)
C10A C9A C8A 116.6(3)
C10A C9A C17A 121.0(3)
C8A C9A C17A 122.4(3)
C11A C10A C9A 121.6(3)
C12A C11A C10A 120.3(3)
C11A C12A C13A 121.1(3)
C12A C13A C8A 118.0(3)
C12A C13A C14A 120.5(3)
C8A C13A C14A 121.4(3)
C16A C14A C15A 111.8(3)
C16A C14A C13A 112.4(3)
C15A C14A C13A 111.2(3)
C18A C17A C19A 111.5(3)
C18A C17A C9A 111.7(3)
C19A C17A C9A 111.4(3)
C1B N1B C8B 122.6(2)
O2B N2B O3B 123.0(2)
O2B N2B C5B 118.8(2)
O3B N2B C5B 118.1(2)
O1B C1B N1B 121.6(2)
O1B C1B C2B 120.4(2)
N1B C1B C2B 118.0(2)
C7B C2B C3B 118.9(2)
C7B C2B C1B 117.7(2)
C3B C2B C1B 123.4(2)
C2B C3B C4B 119.6(3)
C5B C4B C3B 119.5(3)
C4B C5B C6B 122.0(3)
C4B C5B N2B 119.0(2)
C6B C5B N2B 119.0(2)
C7B C6B C5B 118.1(3)
C6B C7B C2B 121.9(3)
C13B C8B C9B 121.9(2)
C13B C8B N1B 119.1(2)
C9B C8B N1B 118.9(3)
C10B C9B C8B 117.6(3)
C10B C9B C17B 119.7(3)
C8B C9B C17B 122.6(3)
C11B C10B C9B 120.9(3)
C12B C11B C10B 120.3(3)
C11B C12B C13B 121.5(3)
C12B C13B C8B 117.8(3)
C12B C13B C14B 121.6(3)
C8B C13B C14B 120.6(3)
C16B C14B C13B 110.9(3)
C16B C14B C15B 109.5(3)
C13B C14B C15B 111.5(3)
C9B C17B C18B 111.6(3)
C9B C17B C19B 111.4(3)
C18B C17B C19B 111.8(3)

loop_
_geom_bond_atom_site_label_1
_geom_bond_atom_site_label_2
_geom_bond_distance
N1A C1A 1.327(3)
N1A C8A 1.432(3)
N2A O2A 1.222(3)
N2A O3A 1.219(3)
N2A C5A 1.461(3)
O1A C1A 1.233(3)
C1A C2A 1.504(4)
C2A C3A 1.388(3)
C2A C7A 1.394(3)
C3A C4A 1.386(4)
C4A C5A 1.381(4)
C5A C6A 1.365(4)
C6A C7A 1.384(4)
C8A C13A 1.390(4)
C8A C9A 1.406(4)
C9A C10A 1.393(4)
C9A C17A 1.520(4)
C10A C11A 1.376(4)
C11A C12A 1.367(4)
C12A C13A 1.385(4)
C13A C14A 1.521(4)
C14A C16A 1.513(5)
C14A C15A 1.513(5)
C17A C18A 1.508(5)
C17A C19A 1.515(5)
N1B C1B 1.339(3)
N1B C8B 1.434(3)
N2B O2B 1.214(3)
N2B O3B 1.214(3)
N2B C5B 1.470(3)
O1B C1B 1.241(3)
C1B C2B 1.503(4)
C2B C7B 1.387(3)
C2B C3B 1.390(4)
C3B C4B 1.390(4)
C4B C5B 1.359(4)
C5B C6B 1.385(4)
C6B C7B 1.359(4)
C8B C13B 1.402(4)
C8B C9B 1.400(4)
C9B C10B 1.389(4)
C9B C17B 1.517(4)
C10B C11B 1.379(5)
C11B C12B 1.370(5)
C12B C13B 1.379(4)
C13B C14B 1.518(4)
C14B C16B 1.511(4)
C14B C15B 1.561(5)
C17B C18B 1.522(5)
C17B C19B 1.524(5)

loop_
_geom_torsion_atom_site_label_1
_geom_torsion_atom_site_label_2
_geom_torsion_atom_site_label_3
_geom_torsion_atom_site_label_4
_geom_torsion
C8A N1A C1A O1A -0.5(4)
C8A N1A C1A C2A 176.7(3)
O1A C1A C2A C3A -0.9(4)
N1A C1A C2A C3A -178.1(3)
O1A C1A C2A C7A 178.2(3)
N1A C1A C2A C7A 1.0(4)
C7A C2A C3A C4A -0.8(4)
C1A C2A C3A C4A 178.3(3)
C2A C3A C4A C5A 1.1(4)
C3A C4A C5A C6A -0.7(4)
C3A C4A C5A N2A 179.2(3)
O2A N2A C5A C6A 4.3(4)
O3A N2A C5A C6A -175.1(3)
O2A N2A C5A C4A -175.6(3)
O3A N2A C5A C4A 5.0(4)
C4A C5A C6A C7A 0.0(4)
N2A C5A C6A C7A -179.9(3)
C5A C6A C7A C2A 0.2(4)
C3A C2A C7A C6A 0.2(4)
C1A C2A C7A C6A -179.0(3)
C1A N1A C8A C13A 89.9(3)
C1A N1A C8A C9A -92.8(3)
C13A C8A C9A C10A 2.1(4)
N1A C8A C9A C10A -175.1(2)
C13A C8A C9A C17A -178.3(3)
N1A C8A C9A C17A 4.5(4)
C8A C9A C10A C11A -0.6(4)
C17A C9A C10A C11A 179.8(3)
C9A C10A C11A C12A -1.0(4)
C10A C11A C12A C13A 1.1(4)
C11A C12A C13A C8A 0.4(4)
C11A C12A C13A C14A 178.1(3)
C9A C8A C13A C12A -2.1(4)
N1A C8A C13A C12A 175.1(2)
C9A C8A C13A C14A -179.7(3)
N1A C8A C13A C14A -2.6(4)
C12A C13A C14A C16A 55.2(4)
C8A C13A C14A C16A -127.2(3)
C12A C13A C14A C15A -71.1(4)
C8A C13A C14A C15A 106.6(4)
C10A C9A C17A C18A 68.1(4)
C8A C9A C17A C18A -111.4(3)
C10A C9A C17A C19A -57.3(4)
C8A C9A C17A C19A 123.1(3)
C8B N1B C1B O1B -3.1(4)
C8B N1B C1B C2B 175.3(2)
O1B C1B C2B C7B -3.7(4)
N1B C1B C2B C7B 177.7(3)
O1B C1B C2B C3B 174.0(3)
N1B C1B C2B C3B -4.5(4)
C7B C2B C3B C4B -0.2(4)
C1B C2B C3B C4B -177.9(3)
C2B C3B C4B C5B 0.6(5)
C3B C4B C5B C6B -1.2(5)
C3B C4B C5B N2B 180.0(3)
O2B N2B C5B C4B -6.6(4)
O3B N2B C5B C4B 173.8(3)
O2B N2B C5B C6B 174.6(3)
O3B N2B C5B C6B -5.0(4)
C4B C5B C6B C7B 1.3(5)
N2B C5B C6B C7B -179.9(3)
C5B C6B C7B C2B -0.9(5)
C3B C2B C7B C6B 0.3(5)
C1B C2B C7B C6B 178.2(3)
C1B N1B C8B C13B 104.5(3)
C1B N1B C8B C9B -78.8(3)
C13B C8B C9B C10B -1.6(4)
N1B C8B C9B C10B -178.1(2)
C13B C8B C9B C17B 176.5(3)
N1B C8B C9B C17B 0.0(4)
C8B C9B C10B C11B 1.4(4)
C17B C9B C10B C11B -176.8(3)
C9B C10B C11B C12B -0.7(5)
C10B C11B C12B C13B 0.1(4)
C11B C12B C13B C8B -0.3(4)
C11B C12B C13B C14B 177.9(3)
C9B C8B C13B C12B 1.1(4)
N1B C8B C13B C12B 177.6(2)
C9B C8B C13B C14B -177.2(2)
N1B C8B C13B C14B -0.7(4)
C12B C13B C14B C16B 95.2(3)
C8B C13B C14B C16B -86.6(3)
C12B C13B C14B C15B -27.2(4)
C8B C13B C14B C15B 151.0(3)
C10B C9B C17B C18B -65.1(4)
C8B C9B C17B C18B 116.7(3)
C10B C9B C17B C19B 60.6(4)
C8B C9B C17B C19B -117.5(3)
